data_7151443
loop_
_publ_author_name
'Spiniello, Marisa'
'White, Jonathan M.'

_publ_section_title
;
 Low-temperature X-ray structural studies of the ester and ether
 derivatives of cis- and trans-4-tert-butyl cyclohexanol and
 2-adamantanol: application of the variable oxygen probe to determine
 the relative ?-donor ability of C?H and C?C bonds
;
_journal_issue 17
_journal_name_full 'Organic &amp;  Biomolecular Chemistry'
_journal_page_first 3094
_journal_paper_doi 10.1039/b303453d
_journal_volume 1
_journal_year 2003
_chemical_formula_sum 'C17 H22 N2 O6'
_chemical_formula_weight 350.37
_chemical_melting_point 118.8(8)
_chemical_name_systematic
;
?
;
_space_group_IT_number 14
_symmetry_cell_setting monoclinic
_symmetry_space_group_name_Hall '-P 2ybc'
_symmetry_space_group_name_H-M 'P 1 21/c 1'
_atom_sites_solution_hydrogens geom
_atom_sites_solution_primary direct
_atom_sites_solution_secondary difmap
_audit_creation_method SHELXL-97
_cell_angle_alpha 90.00
_cell_angle_beta 109.47(2)
_cell_angle_gamma 90.00
_cell_formula_units_Z 4
_cell_length_a 16.441(2)
_cell_length_b 5.981(2)
_cell_length_c 18.722(2)
_cell_measurement_reflns_used 25
_cell_measurement_temperature 130.0(2)
_cell_measurement_theta_max 25
_cell_measurement_theta_min 20
_cell_volume 1735.7(7)
_computing_data_collection 'CAD-4 Software 5.0 (Enraf-Nonius, 1989)'
_computing_data_reduction 'PROCESS_DATA (Gable et al., 1994)'
_computing_structure_refinement 'SHELXL-97 (Sheldrick, 1997)'
_diffrn_ambient_temperature 130.0(2)
_diffrn_measured_fraction_theta_full 0.996
_diffrn_measured_fraction_theta_max 0.996
_diffrn_measurement_device_type 'Enraf-Nonius CAD-4 diffractometer'
_diffrn_measurement_method \q2\q
_diffrn_radiation_monochromator graphite
_diffrn_radiation_source 'fine-focus sealed tube'
_diffrn_radiation_type CuK\a
_diffrn_radiation_wavelength 1.54180
_diffrn_reflns_av_R_equivalents 0.0080
_diffrn_reflns_av_sigmaI/netI 0.0172
_diffrn_reflns_limit_h_max 19
_diffrn_reflns_limit_h_min 0
_diffrn_reflns_limit_k_max 7
_diffrn_reflns_limit_k_min 0
_diffrn_reflns_limit_l_max 20
_diffrn_reflns_limit_l_min -22
_diffrn_reflns_number 3027
_diffrn_reflns_theta_full 65.00
_diffrn_reflns_theta_max 65.00
_diffrn_reflns_theta_min 4.87
_diffrn_standards_decay_% 2
_diffrn_standards_interval_time 9600
_exptl_absorpt_coefficient_mu 0.856
_exptl_absorpt_correction_T_max 0.95
_exptl_absorpt_correction_T_min 0.69
_exptl_absorpt_correction_type analytical
_exptl_absorpt_process_details 'ABSORB Platon'
_exptl_crystal_colour yellow
_exptl_crystal_density_diffrn 1.341
_exptl_crystal_density_method 'not measured'
_exptl_crystal_description needles
_exptl_crystal_F_000 744
_exptl_crystal_size_max 0.7
_exptl_crystal_size_mid 0.25
_exptl_crystal_size_min 0.06
_refine_diff_density_max 0.251
_refine_diff_density_min -0.210
_refine_diff_density_rms 0.041
_refine_ls_extinction_coef 0.0049(5)
_refine_ls_extinction_expression Fc^*^=kFc[1+0.001xFc^2^\l^3^/sin(2\q)]^-1/4^
_refine_ls_extinction_method SHELXL
_refine_ls_goodness_of_fit_ref 1.012
_refine_ls_hydrogen_treatment mixed
_refine_ls_matrix_type full
_refine_ls_number_parameters 227
_refine_ls_number_reflns 2923
_refine_ls_number_restraints 0
_refine_ls_restrained_S_all 1.012
_refine_ls_R_factor_all 0.0405
_refine_ls_R_factor_gt 0.0360
_refine_ls_shift/su_max 0.000
_refine_ls_shift/su_mean 0.000
_refine_ls_structure_factor_coef Fsqd
_refine_ls_weighting_details 'calc w=1/[\s^2^(Fo^2^)+(0.0621P)^2^+0.6469P] where P=(Fo^2^+2Fc^2^)/3'
_refine_ls_weighting_scheme calc
_refine_ls_wR_factor_gt 0.1014
_refine_ls_wR_factor_ref 0.1048
_reflns_number_gt 2622
_reflns_number_total 2923
_reflns_threshold_expression >2sigma(I)
_cod_data_source_file b303453d.txt
_cod_data_source_block compound4f
_cod_depositor_comments
;
The following automatic conversions were performed:
'_exptl_absorpt_correction_type' value 'Analytical' changed to
'analytical' according to
'/home/adriana/struct/CIF-dictionaries/cif_core.dic' dictionary named
'cif_core.dic' version 2.4.1 from 2010-06-29.

Automatic conversion script
Id: cif_fix_enum 1555 2011-01-17 13:19:09Z saulius 

The following automatic conversions were performed:

'_chemical_melting_point' value '118-119.5' was changed to '118.8(8)'
- the average value was taken and precision was estimated.

Automatic conversion script
Id: cif_fix_values 1569 2011-02-09 13:29:24Z adriana 
;
_cod_original_cell_volume 1735.7(6)
_cod_original_sg_symbol_H-M P21/c
_cod_database_code 7151443

loop_
_symmetry_equiv_pos_as_xyz
'x, y, z'
'-x, y+1/2, -z+1/2'
'-x, -y, -z'
'x, -y-1/2, z-1/2'

loop_
_atom_site_label
_atom_site_type_symbol
_atom_site_fract_x
_atom_site_fract_y
_atom_site_fract_z
_atom_site_U_iso_or_equiv
_atom_site_adp_type
_atom_site_occupancy
_atom_site_symmetry_multiplicity
_atom_site_calc_flag
_atom_site_refinement_flags
_atom_site_disorder_assembly
_atom_site_disorder_group
C1 C 0.75206(9) 0.2376(2) 0.11422(8) 0.0277(3) Uani 1 1 d . . .
H1 H 0.7409 0.2934 0.0615 0.033 Uiso 1 1 calc R . .
C2 C 0.82532(9) 0.0697(3) 0.13480(8) 0.0300(3) Uani 1 1 d . . .
H2A H 0.8751 0.1355 0.1237 0.036 Uiso 1 1 calc R . .
H2B H 0.8067 -0.0648 0.1027 0.036 Uiso 1 1 calc R . .
C3 C 0.85412(9) 0.0001(2) 0.21788(8) 0.0286(3) Uani 1 1 d . . .
H3A H 0.9048 -0.0999 0.2288 0.034 Uiso 1 1 calc R . .
H3B H 0.8071 -0.0848 0.2275 0.034 Uiso 1 1 calc R . .
C4 C 0.87776(8) 0.2023(2) 0.27135(8) 0.0254(3) Uani 1 1 d . . .
H4 H 0.9241 0.2854 0.2589 0.030 Uiso 1 1 calc R . .
C5 C 0.79926(9) 0.3580(2) 0.25149(8) 0.0289(3) Uani 1 1 d . . .
H5A H 0.7509 0.2794 0.2610 0.035 Uiso 1 1 calc R . .
H5B H 0.8137 0.4912 0.2848 0.035 Uiso 1 1 calc R . .
C6 C 0.77105(9) 0.4326(2) 0.16897(9) 0.0302(3) Uani 1 1 d . . .
H6A H 0.7187 0.5265 0.1580 0.036 Uiso 1 1 calc R . .
H6B H 0.8171 0.5256 0.1611 0.036 Uiso 1 1 calc R . .
C7 C 0.91561(9) 0.1386(2) 0.35656(8) 0.0275(3) Uani 1 1 d . . .
C8 C 0.84922(10) 0.0217(3) 0.38448(9) 0.0374(4) Uani 1 1 d . . .
H8A H 0.7992 0.1198 0.3766 0.056 Uiso 1 1 calc R . .
H8B H 0.8752 -0.0120 0.4386 0.056 Uiso 1 1 calc R . .
H8C H 0.8307 -0.1177 0.3562 0.056 Uiso 1 1 calc R . .
C9 C 0.99316(10) -0.0162(3) 0.36928(9) 0.0361(4) Uani 1 1 d . . .
H9A H 1.0361 0.0574 0.3515 0.054 Uiso 1 1 calc R . .
H9B H 0.9743 -0.1556 0.3411 0.054 Uiso 1 1 calc R . .
H9C H 1.0188 -0.0496 0.4234 0.054 Uiso 1 1 calc R . .
C10 C 0.94815(10) 0.3490(3) 0.40428(9) 0.0354(4) Uani 1 1 d . . .
H10A H 0.9908 0.4248 0.3866 0.053 Uiso 1 1 calc R . .
H10B H 0.9749 0.3069 0.4576 0.053 Uiso 1 1 calc R . .
H10C H 0.8995 0.4499 0.3991 0.053 Uiso 1 1 calc R . .
C11 C 0.59970(9) 0.2060(2) 0.08213(7) 0.0239(3) Uani 1 1 d . . .
C12 C 0.52764(8) 0.0755(2) 0.09365(7) 0.0223(3) Uani 1 1 d . . .
C13 C 0.54188(9) -0.1248(2) 0.13369(7) 0.0251(3) Uani 1 1 d . . .
H13 H 0.5983 -0.1856 0.1541 0.030 Uiso 1 1 calc R . .
C14 C 0.47199(9) -0.2327(2) 0.14290(7) 0.0256(3) Uani 1 1 d . . .
C15 C 0.38924(10) -0.1510(2) 0.11525(7) 0.0278(3) Uani 1 1 d . . .
H15 H 0.3422 -0.2277 0.1228 0.033 Uiso 1 1 calc R . .
C16 C 0.37792(9) 0.0490(2) 0.07584(7) 0.0248(3) Uani 1 1 d . . .
C17 C 0.44503(9) 0.1639(2) 0.06378(7) 0.0232(3) Uani 1 1 d . . .
H17 H 0.4350 0.2996 0.0358 0.028 Uiso 1 1 calc R . .
N1 N 0.48692(9) -0.4433(2) 0.18613(6) 0.0317(3) Uani 1 1 d . . .
N2 N 0.29108(8) 0.1462(2) 0.04729(7) 0.0307(3) Uani 1 1 d . . .
O1 O 0.67630(6) 0.11460(16) 0.11842(5) 0.0265(3) Uani 1 1 d . . .
O2 O 0.58821(6) 0.37349(17) 0.04430(6) 0.0313(3) Uani 1 1 d . . .
O3 O 0.56050(8) -0.51668(18) 0.21050(6) 0.0388(3) Uani 1 1 d . . .
O4 O 0.42428(8) -0.53658(19) 0.19452(6) 0.0418(3) Uani 1 1 d . . .
O5 O 0.23166(7) 0.0366(2) 0.05454(7) 0.0468(3) Uani 1 1 d . . .
O6 O 0.28245(7) 0.32917(19) 0.01698(7) 0.0415(3) Uani 1 1 d . . .

loop_
_atom_site_aniso_label
_atom_site_aniso_U_11
_atom_site_aniso_U_22
_atom_site_aniso_U_33
_atom_site_aniso_U_23
_atom_site_aniso_U_13
_atom_site_aniso_U_12
C1 0.0244(7) 0.0255(8) 0.0324(7) 0.0032(6) 0.0083(6) -0.0026(6)
C2 0.0281(7) 0.0270(8) 0.0342(8) -0.0040(6) 0.0094(6) 0.0013(6)
C3 0.0271(7) 0.0212(7) 0.0352(8) -0.0019(6) 0.0074(6) 0.0046(6)
C4 0.0236(7) 0.0202(7) 0.0328(7) -0.0010(6) 0.0099(6) -0.0004(5)
C5 0.0288(7) 0.0196(7) 0.0372(8) -0.0037(6) 0.0094(6) 0.0022(6)
C6 0.0257(7) 0.0201(7) 0.0418(8) 0.0013(6) 0.0070(6) 0.0008(6)
C7 0.0280(7) 0.0230(7) 0.0315(7) -0.0003(6) 0.0100(6) 0.0001(6)
C8 0.0410(8) 0.0351(9) 0.0393(8) 0.0024(7) 0.0178(7) -0.0031(7)
C9 0.0344(8) 0.0359(9) 0.0350(8) 0.0028(7) 0.0078(6) 0.0086(7)
C10 0.0374(8) 0.0320(8) 0.0347(8) -0.0040(7) 0.0090(6) -0.0023(7)
C11 0.0270(7) 0.0217(7) 0.0213(6) 0.0006(6) 0.0058(5) 0.0015(5)
C12 0.0279(7) 0.0206(7) 0.0173(6) -0.0019(5) 0.0062(5) -0.0011(5)
C13 0.0334(7) 0.0217(7) 0.0188(6) -0.0023(5) 0.0070(5) -0.0003(6)
C14 0.0421(8) 0.0181(7) 0.0173(6) -0.0011(5) 0.0106(6) -0.0027(6)
C15 0.0391(8) 0.0251(7) 0.0228(7) -0.0041(6) 0.0148(6) -0.0088(6)
C16 0.0290(7) 0.0251(7) 0.0209(6) -0.0027(5) 0.0090(5) -0.0021(6)
C17 0.0311(7) 0.0198(7) 0.0194(6) -0.0014(5) 0.0095(5) -0.0014(5)
N1 0.0543(8) 0.0210(6) 0.0201(6) -0.0013(5) 0.0126(6) -0.0050(6)
N2 0.0302(6) 0.0328(7) 0.0327(6) -0.0003(5) 0.0151(5) -0.0033(5)
O1 0.0237(5) 0.0217(5) 0.0311(5) 0.0036(4) 0.0050(4) -0.0006(4)
O2 0.0281(5) 0.0294(6) 0.0351(6) 0.0122(5) 0.0090(4) 0.0012(4)
O3 0.0592(7) 0.0264(6) 0.0299(6) 0.0064(4) 0.0136(5) 0.0075(5)
O4 0.0642(8) 0.0304(6) 0.0330(6) 0.0029(5) 0.0190(5) -0.0158(5)
O5 0.0348(6) 0.0467(7) 0.0660(8) 0.0086(6) 0.0263(6) -0.0056(5)
O6 0.0335(6) 0.0375(7) 0.0552(7) 0.0151(5) 0.0169(5) 0.0049(5)

loop_
_atom_type_symbol
_atom_type_description
_atom_type_scat_dispersion_real
_atom_type_scat_dispersion_imag
_atom_type_scat_source
C C 0.0181 0.0091 'International Tables Vol C Tables 4.2.6.8 and 6.1.1.4'
H H 0.0000 0.0000 'International Tables Vol C Tables 4.2.6.8 and 6.1.1.4'
N N 0.0311 0.0180 'International Tables Vol C Tables 4.2.6.8 and 6.1.1.4'
O O 0.0492 0.0322 'International Tables Vol C Tables 4.2.6.8 and 6.1.1.4'

loop_
_geom_angle_atom_site_label_1
_geom_angle_atom_site_label_2
_geom_angle_atom_site_label_3
_geom_angle
_geom_angle_site_symmetry_1
_geom_angle_site_symmetry_3
_geom_angle_publ_flag
O1 C1 C2 105.68(11) . . ?
O1 C1 C6 109.64(11) . . ?
C2 C1 C6 111.77(12) . . ?
O1 C1 H1 109.9 . . ?
C2 C1 H1 109.9 . . ?
C6 C1 H1 109.9 . . ?
C1 C2 C3 112.99(12) . . ?
C1 C2 H2A 109.0 . . ?
C3 C2 H2A 109.0 . . ?
C1 C2 H2B 109.0 . . ?
C3 C2 H2B 109.0 . . ?
H2A C2 H2B 107.8 . . ?
C2 C3 C4 112.01(12) . . ?
C2 C3 H3A 109.2 . . ?
C4 C3 H3A 109.2 . . ?
C2 C3 H3B 109.2 . . ?
C4 C3 H3B 109.2 . . ?
H3A C3 H3B 107.9 . . ?
C5 C4 C3 108.10(11) . . ?
C5 C4 C7 114.48(11) . . ?
C3 C4 C7 113.82(11) . . ?
C5 C4 H4 106.6 . . ?
C3 C4 H4 106.6 . . ?
C7 C4 H4 106.6 . . ?
C6 C5 C4 111.76(12) . . ?
C6 C5 H5A 109.3 . . ?
C4 C5 H5A 109.3 . . ?
C6 C5 H5B 109.3 . . ?
C4 C5 H5B 109.3 . . ?
H5A C5 H5B 107.9 . . ?
C1 C6 C5 112.62(12) . . ?
C1 C6 H6A 109.1 . . ?
C5 C6 H6A 109.1 . . ?
C1 C6 H6B 109.1 . . ?
C5 C6 H6B 109.1 . . ?
H6A C6 H6B 107.8 . . ?
C8 C7 C9 108.88(12) . . ?
C8 C7 C10 109.06(12) . . ?
C9 C7 C10 107.18(12) . . ?
C8 C7 C4 112.10(12) . . ?
C9 C7 C4 109.64(11) . . ?
C10 C7 C4 109.84(12) . . ?
C7 C8 H8A 109.5 . . ?
C7 C8 H8B 109.5 . . ?
H8A C8 H8B 109.5 . . ?
C7 C8 H8C 109.5 . . ?
H8A C8 H8C 109.5 . . ?
H8B C8 H8C 109.5 . . ?
C7 C9 H9A 109.5 . . ?
C7 C9 H9B 109.5 . . ?
H9A C9 H9B 109.5 . . ?
C7 C9 H9C 109.5 . . ?
H9A C9 H9C 109.5 . . ?
H9B C9 H9C 109.5 . . ?
C7 C10 H10A 109.5 . . ?
C7 C10 H10B 109.5 . . ?
H10A C10 H10B 109.5 . . ?
C7 C10 H10C 109.5 . . ?
H10A C10 H10C 109.5 . . ?
H10B C10 H10C 109.5 . . ?
O2 C11 O1 125.25(13) . . ?
O2 C11 C12 122.88(12) . . ?
O1 C11 C12 111.87(11) . . ?
C17 C12 C13 120.71(13) . . ?
C17 C12 C11 117.35(12) . . ?
C13 C12 C11 121.92(12) . . ?
C14 C13 C12 118.25(13) . . ?
C14 C13 H13 120.9 . . ?
C12 C13 H13 120.9 . . ?
C15 C14 C13 123.25(13) . . ?
C15 C14 N1 118.30(13) . . ?
C13 C14 N1 118.43(13) . . ?
C14 C15 C16 116.64(13) . . ?
C14 C15 H15 121.7 . . ?
C16 C15 H15 121.7 . . ?
C17 C16 C15 122.95(13) . . ?
C17 C16 N2 118.48(12) . . ?
C15 C16 N2 118.55(12) . . ?
C16 C17 C12 118.19(13) . . ?
C16 C17 H17 120.9 . . ?
C12 C17 H17 120.9 . . ?
O3 N1 O4 123.88(13) . . ?
O3 N1 C14 118.34(12) . . ?
O4 N1 C14 117.77(13) . . ?
O6 N2 O5 124.10(13) . . ?
O6 N2 C16 118.26(12) . . ?
O5 N2 C16 117.63(12) . . ?
C11 O1 C1 116.15(11) . . ?

loop_
_geom_bond_atom_site_label_1
_geom_bond_atom_site_label_2
_geom_bond_distance
_geom_bond_site_symmetry_2
_geom_bond_publ_flag
C1 O1 1.4712(16) . ?
C1 C2 1.516(2) . ?
C1 C6 1.515(2) . ?
C1 H1 1.0000 . ?
C2 C3 1.525(2) . ?
C2 H2A 0.9900 . ?
C2 H2B 0.9900 . ?
C3 C4 1.5350(19) . ?
C3 H3A 0.9900 . ?
C3 H3B 0.9900 . ?
C4 C5 1.5334(19) . ?
C4 C7 1.554(2) . ?
C4 H4 1.0000 . ?
C5 C6 1.524(2) . ?
C5 H5A 0.9900 . ?
C5 H5B 0.9900 . ?
C6 H6A 0.9900 . ?
C6 H6B 0.9900 . ?
C7 C8 1.528(2) . ?
C7 C9 1.529(2) . ?
C7 C10 1.533(2) . ?
C8 H8A 0.9800 . ?
C8 H8B 0.9800 . ?
C8 H8C 0.9800 . ?
C9 H9A 0.9800 . ?
C9 H9B 0.9800 . ?
C9 H9C 0.9800 . ?
C10 H10A 0.9800 . ?
C10 H10B 0.9800 . ?
C10 H10C 0.9800 . ?
C11 O2 1.2049(17) . ?
C11 O1 1.3326(16) . ?
C11 C12 1.4931(19) . ?
C12 C17 1.389(2) . ?
C12 C13 1.391(2) . ?
C13 C14 1.378(2) . ?
C13 H13 0.9500 . ?
C14 C15 1.374(2) . ?
C14 N1 1.4730(18) . ?
C15 C16 1.385(2) . ?
C15 H15 0.9500 . ?
C16 C17 1.3807(19) . ?
C16 N2 1.4676(19) . ?
C17 H17 0.9500 . ?
N1 O3 1.2231(17) . ?
N1 O4 1.2265(17) . ?
N2 O6 1.2188(17) . ?
N2 O5 1.2212(16) . ?

loop_
_geom_torsion_atom_site_label_1
_geom_torsion_atom_site_label_2
_geom_torsion_atom_site_label_3
_geom_torsion_atom_site_label_4
_geom_torsion
_geom_torsion_site_symmetry_1
_geom_torsion_site_symmetry_2
_geom_torsion_site_symmetry_3
_geom_torsion_site_symmetry_4
_geom_torsion_publ_flag
O1 C1 C2 C3 -69.11(14) . . . . ?
C6 C1 C2 C3 50.10(16) . . . . ?
C1 C2 C3 C4 -54.52(16) . . . . ?
C2 C3 C4 C5 57.02(15) . . . . ?
C2 C3 C4 C7 -174.60(11) . . . . ?
C3 C4 C5 C6 -57.78(15) . . . . ?
C7 C4 C5 C6 174.22(11) . . . . ?
O1 C1 C6 C5 66.05(14) . . . . ?
C2 C1 C6 C5 -50.80(16) . . . . ?
C4 C5 C6 C1 56.02(15) . . . . ?
C5 C4 C7 C8 58.97(16) . . . . ?
C3 C4 C7 C8 -66.07(15) . . . . ?
C5 C4 C7 C9 -179.98(12) . . . . ?
C3 C4 C7 C9 54.98(15) . . . . ?
C5 C4 C7 C10 -62.45(15) . . . . ?
C3 C4 C7 C10 172.51(12) . . . . ?
O2 C11 C12 C17 -5.11(19) . . . . ?
O1 C11 C12 C17 174.85(11) . . . . ?
O2 C11 C12 C13 175.97(12) . . . . ?
O1 C11 C12 C13 -4.07(18) . . . . ?
C17 C12 C13 C14 -0.04(19) . . . . ?
C11 C12 C13 C14 178.85(11) . . . . ?
C12 C13 C14 C15 -0.8(2) . . . . ?
C12 C13 C14 N1 -179.19(11) . . . . ?
C13 C14 C15 C16 0.7(2) . . . . ?
N1 C14 C15 C16 179.10(11) . . . . ?
C14 C15 C16 C17 0.23(19) . . . . ?
C14 C15 C16 N2 -178.15(12) . . . . ?
C15 C16 C17 C12 -1.0(2) . . . . ?
N2 C16 C17 C12 177.40(11) . . . . ?
C13 C12 C17 C16 0.87(19) . . . . ?
C11 C12 C17 C16 -178.07(11) . . . . ?
C15 C14 N1 O3 179.72(12) . . . . ?
C13 C14 N1 O3 -1.77(18) . . . . ?
C15 C14 N1 O4 0.81(18) . . . . ?
C13 C14 N1 O4 179.32(12) . . . . ?
C17 C16 N2 O6 -3.13(19) . . . . ?
C15 C16 N2 O6 175.32(12) . . . . ?
C17 C16 N2 O5 175.86(12) . . . . ?
C15 C16 N2 O5 -5.70(19) . . . . ?
O2 C11 O1 C1 3.29(19) . . . . ?
C12 C11 O1 C1 -176.67(10) . . . . ?
C2 C1 O1 C11 -161.16(11) . . . . ?
C6 C1 O1 C11 78.23(14) . . . . ?
